data_7112115
loop_
_publ_author_name
'Haolin Yin'
'Jerome R. Robinson'
'Patrick J. Carroll'
'Patrick J. Walsh'
'Eric J. Schelter'

_publ_section_title
;
 k^2^-Coordination of 18-crown-6 to Ce(III) cations: solution dynamics and
 reactivity
;
_journal_name_full Chem.Commun.
_journal_page_first 3470
_journal_paper_doi 10.1039/C4CC00448E3
_journal_volume 50
_journal_year 2014
_chemical_formula_sum 'C27 H27 Ce F15 N3 Si3'
_chemical_formula_weight 902.91
_space_group_IT_number 2
_symmetry_cell_setting triclinic
_symmetry_Int_Tables_number 2
_symmetry_space_group_name_Hall '-P 1'
_symmetry_space_group_name_H-M 'P -1'
_atom_sites_solution_hydrogens geom
_atom_sites_solution_primary direct
_audit_creation_method SHELXL-97
_cell_angle_alpha 95.387(3)
_cell_angle_beta 107.295(3)
_cell_angle_gamma 94.714(3)
_cell_formula_units_Z 2
_cell_length_a 10.1537(8)
_cell_length_b 10.8288(8)
_cell_length_c 16.3322(13)
_cell_measurement_temperature 100(1)
_cell_volume 1695.5(2)
_computing_data_collection 'Bruker APEX2'
_computing_data_reduction 'Bruker SAINT'
_computing_structure_refinement 'SHELXL-97 (Sheldrick, 2008)'
_computing_structure_solution 'SHELXS-97 (Sheldrick, 2008)'
_diffrn_ambient_temperature 100(1)
_diffrn_measured_fraction_theta_full 0.965
_diffrn_measured_fraction_theta_max 0.965
_diffrn_measurement_device 'CCD Area Detector'
_diffrn_measurement_device_type 'Bruker APEXII'
_diffrn_measurement_method 'phi and omega scans'
_diffrn_radiation_monochromator graphite
_diffrn_radiation_source 'sealed tube'
_diffrn_radiation_type MoK\a
_diffrn_radiation_wavelength 0.71073
_diffrn_reflns_av_R_equivalents 0.0410
_diffrn_reflns_av_sigmaI/netI 0.0229
_diffrn_reflns_limit_h_max 12
_diffrn_reflns_limit_h_min -13
_diffrn_reflns_limit_k_max 14
_diffrn_reflns_limit_k_min -14
_diffrn_reflns_limit_l_max 21
_diffrn_reflns_limit_l_min 0
_diffrn_reflns_number 74095
_diffrn_reflns_theta_full 27.60
_diffrn_reflns_theta_max 27.60
_diffrn_reflns_theta_min 2.11
_exptl_absorpt_coefficient_mu 1.556
_exptl_absorpt_correction_T_max 0.7456
_exptl_absorpt_correction_T_min 0.6542
_exptl_absorpt_correction_type multi-scan
_exptl_absorpt_process_details '(SADABS; Sheldrick, 2007)'
_exptl_crystal_density_diffrn 1.769
_exptl_crystal_density_method 'not measured'
_exptl_crystal_F_000 890
_exptl_crystal_size_max 0.22
_exptl_crystal_size_mid 0.18
_exptl_crystal_size_min 0.04
_refine_diff_density_max 2.194
_refine_diff_density_min -0.893
_refine_diff_density_rms 0.098
_refine_ls_extinction_method none
_refine_ls_goodness_of_fit_ref 1.126
_refine_ls_hydrogen_treatment constr
_refine_ls_matrix_type full
_refine_ls_number_parameters 452
_refine_ls_number_reflns 7580
_refine_ls_number_restraints 0
_refine_ls_restrained_S_all 1.126
_refine_ls_R_factor_all 0.0325
_refine_ls_R_factor_gt 0.0290
_refine_ls_shift/su_max 0.002
_refine_ls_shift/su_mean 0.000
_refine_ls_structure_factor_coef Fsqd
_refine_ls_weighting_details 'calc w=1/[\s^2^(Fo^2^)+(0.0312P)^2^+3.3855P] where P=(Fo^2^+2Fc^2^)/3'
_refine_ls_weighting_scheme calc
_refine_ls_wR_factor_gt 0.0742
_refine_ls_wR_factor_ref 0.0752
_reflns_number_gt 7017
_reflns_number_total 7580
_reflns_threshold_expression >2sigma(I)
_cod_data_source_file c4cc00448e3.cif
_cod_data_source_block cmpd1
_cod_original_sg_symbol_H-M 'P -1       '
_cod_database_code 7112115

loop_
_symmetry_equiv_pos_as_xyz
'x, y, z'
'-x, -y, -z'

loop_
_atom_site_label
_atom_site_type_symbol
_atom_site_fract_x
_atom_site_fract_y
_atom_site_fract_z
_atom_site_U_iso_or_equiv
_atom_site_adp_type
_atom_site_occupancy
_atom_site_symmetry_multiplicity
_atom_site_calc_flag
_atom_site_refinement_flags
Ce1 Ce 0.564789(16) 0.281859(14) 0.250721(10) 0.01445(5) Uani 1 1 d .
N1 N 0.3682(2) 0.1222(2) 0.20362(15) 0.0166(5) Uani 1 1 d .
N2 N 0.7767(2) 0.2419(2) 0.35038(15) 0.0173(5) Uani 1 1 d .
N3 N 0.5822(2) 0.4894(2) 0.21258(15) 0.0164(5) Uani 1 1 d .
Si1 Si 0.29186(8) 0.10454(7) 0.09270(5) 0.01626(15) Uani 1 1 d .
Si2 Si 0.83961(9) 0.11462(8) 0.30854(5) 0.01999(17) Uani 1 1 d .
Si3 Si 0.44779(8) 0.57051(8) 0.22442(6) 0.02002(17) Uani 1 1 d .
C1 C 0.3290(3) 0.0584(3) 0.26299(18) 0.0159(5) Uani 1 1 d .
C2 C 0.3810(3) 0.1023(3) 0.35099(19) 0.0188(6) Uani 1 1 d .
C3 C 0.3507(3) 0.0473(3) 0.41636(19) 0.0238(6) Uani 1 1 d .
C4 C 0.2632(3) -0.0620(3) 0.3964(2) 0.0244(6) Uani 1 1 d .
C5 C 0.2084(3) -0.1119(3) 0.3111(2) 0.0224(6) Uani 1 1 d .
C6 C 0.2390(3) -0.0531(3) 0.24676(18) 0.0182(6) Uani 1 1 d .
C7 C 0.1089(3) 0.1399(3) 0.0628(2) 0.0236(6) Uani 1 1 d .
H7a H 0.0545 0.0799 0.0827 0.035 Uiso 1 1 calc R
H7b H 0.0724 0.1360 0.0011 0.035 Uiso 1 1 calc R
H7c H 0.1053 0.2222 0.0891 0.035 Uiso 1 1 calc R
C8 C 0.3111(4) -0.0440(3) 0.0322(2) 0.0260(7) Uani 1 1 d .
H8a H 0.4053 -0.0625 0.0531 0.039 Uiso 1 1 calc R
H8b H 0.2880 -0.0355 -0.0282 0.039 Uiso 1 1 calc R
H8c H 0.2500 -0.1107 0.0407 0.039 Uiso 1 1 calc R
C9 C 0.3967(3) 0.2288(3) 0.05585(19) 0.0228(6) Uani 1 1 d .
H9a H 0.3943 0.3090 0.0856 0.034 Uiso 1 1 calc R
H9b H 0.3577 0.2298 -0.0053 0.034 Uiso 1 1 calc R
H9c H 0.4911 0.2105 0.0686 0.034 Uiso 1 1 calc R
C10 C 0.8322(3) 0.3112(3) 0.43029(18) 0.0185(6) Uani 1 1 d .
C11 C 0.7586(3) 0.4012(3) 0.45809(19) 0.0199(6) Uani 1 1 d .
C12 C 0.7993(3) 0.4726(3) 0.5374(2) 0.0257(7) Uani 1 1 d .
C13 C 0.9249(4) 0.4587(3) 0.5956(2) 0.0307(8) Uani 1 1 d .
C14 C 1.0052(3) 0.3743(3) 0.5717(2) 0.0290(7) Uani 1 1 d .
C15 C 0.9609(3) 0.3042(3) 0.4915(2) 0.0242(6) Uani 1 1 d .
C16 C 0.8663(4) -0.0169(3) 0.3750(2) 0.0321(8) Uani 1 1 d .
H16a H 0.9454 0.0066 0.4254 0.048 Uiso 1 1 calc R
H16b H 0.8819 -0.0888 0.3416 0.048 Uiso 1 1 calc R
H16c H 0.7853 -0.0364 0.3923 0.048 Uiso 1 1 calc R
C17 C 0.9939(4) 0.1570(4) 0.2732(2) 0.0323(8) Uani 1 1 d .
H17a H 0.9745 0.2209 0.2357 0.048 Uiso 1 1 calc R
H17b H 1.0145 0.0846 0.2427 0.048 Uiso 1 1 calc R
H17c H 1.0722 0.1873 0.3229 0.048 Uiso 1 1 calc R
C18 C 0.6931(3) 0.0513(3) 0.20784(19) 0.0229(6) Uani 1 1 d .
H18a H 0.6101 0.0310 0.2229 0.034 Uiso 1 1 calc R
H18b H 0.7169 -0.0224 0.1807 0.034 Uiso 1 1 calc R
H18c H 0.6776 0.1131 0.1686 0.034 Uiso 1 1 calc R
C19 C 0.6876(3) 0.5320(3) 0.18178(17) 0.0149(5) Uani 1 1 d .
C20 C 0.7655(3) 0.4475(3) 0.15227(18) 0.0164(5) Uani 1 1 d .
C21 C 0.8737(3) 0.4790(3) 0.12119(19) 0.0204(6) Uani 1 1 d .
C22 C 0.9113(3) 0.6024(3) 0.1170(2) 0.0217(6) Uani 1 1 d .
C23 C 0.8393(3) 0.6909(3) 0.14565(19) 0.0196(6) Uani 1 1 d .
C24 C 0.7313(3) 0.6561(3) 0.17618(19) 0.0185(6) Uani 1 1 d .
C25 C 0.3541(3) 0.6277(3) 0.1215(2) 0.0334(8) Uani 1 1 d .
H25a H 0.4171 0.6834 0.1046 0.050 Uiso 1 1 calc R
H25b H 0.2792 0.6711 0.1294 0.050 Uiso 1 1 calc R
H25c H 0.3175 0.5580 0.0772 0.050 Uiso 1 1 calc R
C26 C 0.4952(4) 0.6951(3) 0.3187(2) 0.0339(8) Uani 1 1 d .
H26a H 0.5690 0.6719 0.3648 0.051 Uiso 1 1 calc R
H26b H 0.4158 0.7049 0.3381 0.051 Uiso 1 1 calc R
H26c H 0.5251 0.7724 0.3018 0.051 Uiso 1 1 calc R
C27 C 0.3267(3) 0.4475(3) 0.2483(2) 0.0266(7) Uani 1 1 d .
H27a H 0.3016 0.3788 0.2029 0.040 Uiso 1 1 calc R
H27b H 0.2445 0.4825 0.2520 0.040 Uiso 1 1 calc R
H27c H 0.3722 0.4184 0.3022 0.040 Uiso 1 1 calc R
F1 F 0.46874(18) 0.21206(17) 0.37302(11) 0.0233(4) Uani 1 1 d .
F2 F 0.4066(2) 0.0993(2) 0.49854(12) 0.0336(5) Uani 1 1 d .
F3 F 0.2355(2) -0.1216(2) 0.45898(13) 0.0387(5) Uani 1 1 d .
F4 F 0.1232(2) -0.21990(18) 0.29050(13) 0.0312(4) Uani 1 1 d .
F5 F 0.17810(19) -0.10602(17) 0.16460(11) 0.0251(4) Uani 1 1 d .
F6 F 0.63333(17) 0.41934(16) 0.40106(11) 0.0214(4) Uani 1 1 d .
F7 F 0.7202(2) 0.5568(2) 0.55650(13) 0.0366(5) Uani 1 1 d .
F8 F 0.9695(2) 0.5274(2) 0.67369(13) 0.0437(6) Uani 1 1 d .
F9 F 1.1294(2) 0.3614(2) 0.62666(13) 0.0397(5) Uani 1 1 d .
F10 F 1.04599(19) 0.22559(19) 0.47201(13) 0.0328(4) Uani 1 1 d .
F11 F 0.73217(18) 0.32330(15) 0.15706(11) 0.0203(3) Uani 1 1 d .
F12 F 0.9415(2) 0.38977(18) 0.09501(13) 0.0315(4) Uani 1 1 d .
F13 F 1.0158(2) 0.63651(19) 0.08628(14) 0.0331(5) Uani 1 1 d .
F14 F 0.87467(19) 0.81265(17) 0.14353(12) 0.0267(4) Uani 1 1 d .
F15 F 0.66676(19) 0.74796(16) 0.20358(13) 0.0268(4) Uani 1 1 d .

loop_
_atom_site_aniso_label
_atom_site_aniso_U_11
_atom_site_aniso_U_22
_atom_site_aniso_U_33
_atom_site_aniso_U_23
_atom_site_aniso_U_13
_atom_site_aniso_U_12
Ce1 0.01418(8) 0.01235(8) 0.01674(8) 0.00333(5) 0.00437(6) 0.00087(5)
N1 0.0189(12) 0.0137(11) 0.0177(11) 0.0031(9) 0.0062(9) 0.0014(9)
N2 0.0163(11) 0.0168(12) 0.0188(12) 0.0032(9) 0.0050(9) 0.0028(9)
N3 0.0155(11) 0.0137(11) 0.0217(12) 0.0039(9) 0.0074(9) 0.0037(9)
Si1 0.0172(4) 0.0151(4) 0.0163(4) 0.0019(3) 0.0049(3) 0.0019(3)
Si2 0.0208(4) 0.0189(4) 0.0221(4) 0.0077(3) 0.0062(3) 0.0081(3)
Si3 0.0175(4) 0.0154(4) 0.0301(4) 0.0027(3) 0.0110(3) 0.0049(3)
C1 0.0137(13) 0.0161(13) 0.0194(13) 0.0048(10) 0.0061(10) 0.0040(10)
C2 0.0161(13) 0.0163(14) 0.0242(15) 0.0035(11) 0.0072(11) -0.0017(11)
C3 0.0229(15) 0.0312(17) 0.0180(14) 0.0046(12) 0.0074(12) 0.0005(13)
C4 0.0256(16) 0.0250(16) 0.0269(16) 0.0144(12) 0.0120(13) 0.0007(12)
C5 0.0197(14) 0.0185(15) 0.0297(16) 0.0074(12) 0.0074(12) 0.0014(11)
C6 0.0173(13) 0.0179(14) 0.0194(14) 0.0017(11) 0.0051(11) 0.0036(11)
C7 0.0206(15) 0.0231(16) 0.0246(15) 0.0016(12) 0.0034(12) 0.0024(12)
C8 0.0329(17) 0.0228(16) 0.0241(15) -0.0010(12) 0.0130(13) 0.0022(13)
C9 0.0254(15) 0.0232(16) 0.0204(14) 0.0056(11) 0.0076(12) 0.0006(12)
C10 0.0163(13) 0.0207(15) 0.0180(13) 0.0068(11) 0.0049(11) -0.0041(11)
C11 0.0173(14) 0.0211(15) 0.0202(14) 0.0046(11) 0.0052(11) -0.0036(11)
C12 0.0291(16) 0.0249(17) 0.0241(15) 0.0005(12) 0.0130(13) -0.0067(13)
C13 0.0368(19) 0.0331(19) 0.0157(14) 0.0003(12) 0.0047(13) -0.0161(15)
C14 0.0238(16) 0.0333(19) 0.0233(16) 0.0119(13) -0.0016(12) -0.0108(13)
C15 0.0206(15) 0.0262(16) 0.0248(15) 0.0095(12) 0.0044(12) -0.0006(12)
C16 0.041(2) 0.0248(17) 0.0288(17) 0.0113(13) 0.0047(15) 0.0085(15)
C17 0.0258(17) 0.039(2) 0.0398(19) 0.0129(15) 0.0161(15) 0.0155(15)
C18 0.0296(16) 0.0180(15) 0.0224(15) 0.0034(11) 0.0077(12) 0.0093(12)
C19 0.0138(12) 0.0140(13) 0.0166(13) 0.0041(10) 0.0030(10) 0.0038(10)
C20 0.0180(13) 0.0122(13) 0.0199(13) 0.0057(10) 0.0056(11) 0.0033(10)
C21 0.0199(14) 0.0222(15) 0.0223(14) 0.0060(11) 0.0089(12) 0.0085(12)
C22 0.0143(13) 0.0273(16) 0.0257(15) 0.0093(12) 0.0077(11) 0.0022(11)
C23 0.0183(14) 0.0148(14) 0.0233(14) 0.0060(11) 0.0024(11) -0.0018(11)
C24 0.0186(14) 0.0152(14) 0.0216(14) 0.0027(10) 0.0054(11) 0.0041(11)
C25 0.0211(16) 0.0334(19) 0.047(2) 0.0167(16) 0.0065(15) 0.0100(14)
C26 0.0351(19) 0.0227(17) 0.046(2) -0.0068(14) 0.0185(16) 0.0059(14)
C27 0.0209(15) 0.0252(16) 0.0399(19) 0.0039(13) 0.0180(14) 0.0053(12)
F1 0.0265(9) 0.0230(9) 0.0180(8) -0.0001(7) 0.0077(7) -0.0103(7)
F2 0.0408(11) 0.0401(12) 0.0178(9) 0.0027(8) 0.0097(8) -0.0084(9)
F3 0.0466(13) 0.0400(13) 0.0313(11) 0.0164(9) 0.0152(9) -0.0110(10)
F4 0.0318(10) 0.0237(10) 0.0356(11) 0.0087(8) 0.0083(8) -0.0097(8)
F5 0.0265(9) 0.0222(9) 0.0227(9) -0.0002(7) 0.0053(7) -0.0070(7)
F6 0.0207(8) 0.0212(9) 0.0208(8) -0.0015(7) 0.0056(7) 0.0022(7)
F7 0.0418(12) 0.0376(12) 0.0291(10) -0.0094(9) 0.0146(9) -0.0008(9)
F8 0.0506(13) 0.0497(14) 0.0194(10) -0.0069(9) 0.0024(9) -0.0145(11)
F9 0.0307(11) 0.0480(13) 0.0278(10) 0.0117(9) -0.0091(8) -0.0069(9)
F10 0.0228(9) 0.0356(12) 0.0355(11) 0.0090(8) -0.0004(8) 0.0076(8)
F11 0.0255(9) 0.0122(8) 0.0282(9) 0.0058(6) 0.0138(7) 0.0069(7)
F12 0.0326(10) 0.0282(10) 0.0465(12) 0.0094(9) 0.0270(9) 0.0140(8)
F13 0.0270(10) 0.0339(11) 0.0483(12) 0.0130(9) 0.0243(9) 0.0022(8)
F14 0.0259(9) 0.0176(9) 0.0375(10) 0.0077(7) 0.0109(8) -0.0020(7)
F15 0.0280(10) 0.0121(8) 0.0452(11) 0.0024(7) 0.0187(8) 0.0040(7)

loop_
_atom_type_symbol
_atom_type_description
_atom_type_scat_dispersion_real
_atom_type_scat_dispersion_imag
_atom_type_scat_source
C C 0.0033 0.0016 'International Tables Vol C Tables 4.2.6.8 and 6.1.1.4'
H H 0.0000 0.0000 'International Tables Vol C Tables 4.2.6.8 and 6.1.1.4'
N N 0.0061 0.0033 'International Tables Vol C Tables 4.2.6.8 and 6.1.1.4'
F F 0.0171 0.0103 'International Tables Vol C Tables 4.2.6.8 and 6.1.1.4'
Si Si 0.0817 0.0704 'International Tables Vol C Tables 4.2.6.8 and 6.1.1.4'
Ce Ce -0.2486 2.6331 'International Tables Vol C Tables 4.2.6.8 and 6.1.1.4'

loop_
_geom_angle_atom_site_label_1
_geom_angle_atom_site_label_2
_geom_angle_atom_site_label_3
_geom_angle
N2 Ce1 N3 111.11(8)
N2 Ce1 N1 119.97(8)
N3 Ce1 N1 128.92(8)
N2 Ce1 F1 81.04(7)
N3 Ce1 F1 125.96(7)
N1 Ce1 F1 64.82(7)
N2 Ce1 F6 65.60(7)
N3 Ce1 F6 77.49(7)
N1 Ce1 F6 122.37(7)
F1 Ce1 F6 59.67(5)
N2 Ce1 F11 81.04(7)
N3 Ce1 F11 64.88(6)
N1 Ce1 F11 122.32(7)
F1 Ce1 F11 161.69(6)
F6 Ce1 F11 115.26(5)
N2 Ce1 Si2 28.56(6)
N3 Ce1 Si2 123.52(6)
N1 Ce1 Si2 102.99(6)
F1 Ce1 Si2 92.68(4)
F6 Ce1 Si2 94.00(4)
F11 Ce1 Si2 69.61(4)
N2 Ce1 Si3 126.14(6)
N3 Ce1 Si3 27.53(6)
N1 Ce1 Si3 109.09(6)
F1 Ce1 Si3 102.29(4)
F6 Ce1 Si3 70.40(4)
F11 Ce1 Si3 91.31(4)
Si2 Ce1 Si3 147.87(2)
N2 Ce1 Si1 135.85(6)
N3 Ce1 Si1 108.32(6)
N1 Ce1 Si1 27.62(6)
F1 Ce1 Si1 91.60(4)
F6 Ce1 Si1 143.85(4)
F11 Ce1 Si1 98.66(4)
Si2 Ce1 Si1 109.97(2)
Si3 Ce1 Si1 98.00(2)
C1 N1 Si1 127.8(2)
C1 N1 Ce1 120.12(18)
Si1 N1 Ce1 112.04(11)
C10 N2 Si2 127.7(2)
C10 N2 Ce1 121.87(19)
Si2 N2 Ce1 110.37(11)
C19 N3 Si3 126.3(2)
C19 N3 Ce1 120.90(17)
Si3 N3 Ce1 112.72(12)
N1 Si1 C7 111.72(13)
N1 Si1 C8 116.37(14)
C7 Si1 C8 112.16(15)
N1 Si1 C9 103.44(13)
C7 Si1 C9 108.01(14)
C8 Si1 C9 104.11(14)
N1 Si1 Ce1 40.34(8)
C7 Si1 Ce1 124.54(10)
C8 Si1 Ce1 123.20(11)
C9 Si1 Ce1 63.14(9)
N2 Si2 C16 115.70(15)
N2 Si2 C17 113.74(15)
C16 Si2 C17 111.44(17)
N2 Si2 C18 103.09(12)
C16 Si2 C18 105.01(15)
C17 Si2 C18 106.67(16)
N2 Si2 Ce1 41.08(8)
C16 Si2 Ce1 129.99(12)
C17 Si2 Ce1 118.55(11)
C18 Si2 Ce1 62.44(9)
N3 Si3 C25 111.05(14)
N3 Si3 C26 115.46(14)
C25 Si3 C26 112.56(18)
N3 Si3 C27 103.17(13)
C25 Si3 C27 108.12(16)
C26 Si3 C27 105.63(16)
N3 Si3 Ce1 39.76(8)
C25 Si3 Ce1 127.36(13)
C26 Si3 Ce1 119.75(13)
C27 Si3 Ce1 63.81(10)
N1 C1 C2 120.3(3)
N1 C1 C6 127.4(3)
C2 C1 C6 112.2(2)
C3 C2 F1 117.6(3)
C3 C2 C1 126.0(3)
F1 C2 C1 116.4(2)
F2 C3 C2 120.4(3)
F2 C3 C4 120.6(3)
C2 C3 C4 119.0(3)
F3 C4 C3 120.8(3)
F3 C4 C5 120.6(3)
C3 C4 C5 118.6(3)
F4 C5 C4 119.3(3)
F4 C5 C6 119.7(3)
C4 C5 C6 121.0(3)
F5 C6 C5 117.5(3)
F5 C6 C1 119.3(3)
C5 C6 C1 123.2(3)
N2 C10 C11 120.2(3)
N2 C10 C15 127.4(3)
C11 C10 C15 112.4(3)
C12 C11 F6 116.9(3)
C12 C11 C10 126.0(3)
F6 C11 C10 117.0(2)
F7 C12 C11 120.6(3)
F7 C12 C13 120.7(3)
C11 C12 C13 118.7(3)
F8 C13 C12 120.8(3)
F8 C13 C14 120.7(3)
C12 C13 C14 118.6(3)
F9 C14 C15 119.4(3)
F9 C14 C13 119.5(3)
C15 C14 C13 121.1(3)
F10 C15 C14 117.8(3)
F10 C15 C10 119.0(3)
C14 C15 C10 123.2(3)
N3 C19 C20 120.2(3)
N3 C19 C24 127.3(3)
C20 C19 C24 112.5(3)
C21 C20 F11 117.9(2)
C21 C20 C19 125.4(3)
F11 C20 C19 116.7(2)
F12 C21 C20 120.1(3)
F12 C21 C22 120.5(3)
C20 C21 C22 119.3(3)
F13 C22 C21 121.0(3)
F13 C22 C23 120.7(3)
C21 C22 C23 118.3(3)
F14 C23 C24 119.4(3)
F14 C23 C22 119.8(3)
C24 C23 C22 120.8(3)
F15 C24 C23 117.3(3)
F15 C24 C19 119.1(3)
C23 C24 C19 123.6(3)
C2 F1 Ce1 115.01(15)
C11 F6 Ce1 115.09(15)
C20 F11 Ce1 114.18(15)

loop_
_geom_bond_atom_site_label_1
_geom_bond_atom_site_label_2
_geom_bond_distance
Ce1 N2 2.381(2)
Ce1 N3 2.394(2)
Ce1 N1 2.416(2)
Ce1 F1 2.6140(16)
Ce1 F6 2.6185(16)
Ce1 F11 2.6418(16)
Ce1 Si2 3.3975(8)
Ce1 Si3 3.4533(8)
Ce1 Si1 3.4597(8)
N1 C1 1.373(4)
N1 Si1 1.731(2)
N2 C10 1.376(4)
N2 Si2 1.732(2)
N3 C19 1.377(4)
N3 Si3 1.730(2)
Si1 C7 1.857(3)
Si1 C8 1.863(3)
Si1 C9 1.899(3)
Si2 C16 1.860(3)
Si2 C17 1.862(3)
Si2 C18 1.885(3)
Si3 C25 1.859(3)
Si3 C26 1.867(3)
Si3 C27 1.885(3)
C1 C2 1.396(4)
C1 C6 1.406(4)
C2 C3 1.369(4)
C2 F1 1.375(3)
C3 F2 1.339(4)
C3 C4 1.371(5)
C4 F3 1.344(3)
C4 C5 1.375(5)
C5 F4 1.347(4)
C5 C6 1.376(4)
C6 F5 1.347(3)
C10 C11 1.397(4)
C10 C15 1.403(4)
C11 C12 1.374(4)
C11 F6 1.377(3)
C12 F7 1.337(4)
C12 C13 1.375(5)
C13 F8 1.345(4)
C13 C14 1.377(5)
C14 F9 1.340(4)
C14 C15 1.378(5)
C15 F10 1.344(4)
C19 C20 1.399(4)
C19 C24 1.400(4)
C20 C21 1.372(4)
C20 F11 1.375(3)
C21 F12 1.340(3)
C21 C22 1.373(4)
C22 F13 1.342(3)
C22 C23 1.381(4)
C23 F14 1.344(3)
C23 C24 1.373(4)
C24 F15 1.348(3)
